data_1557307
loop_
_publ_author_name
'Ahman, Johan'
'Svensson, Goran'
'Grins, Jekabs'

_publ_section_title
;
 Lithium Aluminium Borate, LiAl7B4O17
;
_journal_name_full 'Acta Chemica Scandinavica'
_journal_page_first 1045
_journal_page_last 1050
_journal_paper_doi 10.3891/acta.chem.scand.51-1045
_journal_volume 51
_journal_year 1997
_chemical_formula_moiety 'Al14 B8 Li1.04 O34, 2.96(Li)'
_chemical_formula_sum 'Al7 B4 Li O17'
_chemical_formula_weight 511.045
_chemical_name_common LiAl7B4O17
_space_group_IT_number 87
_space_group_name_Hall '-I 4'
_space_group_name_H-M_alt 'I 4/m'
_symmetry_cell_setting tetragonal
_symmetry_Int_Tables_number 87
_symmetry_space_group_name_Hall '-I 4'
_symmetry_space_group_name_H-M 'I 4/m'
_cell_angle_alpha 90.
_cell_angle_beta 90.
_cell_angle_gamma 90.
_cell_formula_units_Z 2
_cell_length_a 10.5454(7)
_cell_length_b 10.5454(7)
_cell_length_c 5.6246(4)
_cell_volume 625.49(7)
_diffrn_ambient_temperature 293
_diffrn_radiation_probe x-ray
_diffrn_radiation_type MoK\a
_diffrn_radiation_wavelength 0.71069
_exptl_absorpt_coefficient_mu 0.686
_exptl_crystal_density_diffrn 2.75
_exptl_crystal_F_000 506
_refine_ls_goodness_of_fit_ref 1.05
_refine_ls_number_parameters 49
_refine_ls_number_reflns 520
_refine_ls_R_factor_gt 0.039
_refine_ls_wR_factor_gt 0.117
_cod_data_source_file Acta-Chem-Scand-1997-51-1045.cif
_cod_data_source_block 1
_cod_original_cell_volume 625.49(9)
_cod_database_code 1557307

loop_
_space_group_symop_id
_space_group_symop_operation_xyz
1 x,y,z
2 -y,x,z
3 -x,-y,z
4 y,-x,z
5 -x,-y,-z
6 y,-x,-z
7 x,y,-z
8 -y,x,-z
9 1/2+x,1/2+y,1/2+z
10 1/2-y,1/2+x,1/2+z
11 1/2-x,1/2-y,1/2+z
12 1/2+y,1/2-x,1/2+z
13 1/2-x,1/2-y,1/2-z
14 1/2+y,1/2-x,1/2-z
15 1/2+x,1/2+y,1/2-z
16 1/2-y,1/2+x,1/2-z

loop_
_atom_site_label
_atom_site_type_symbol
_atom_site_thermal_displace_type
_atom_site_fract_x
_atom_site_fract_y
_atom_site_fract_z
_atom_site_occupancy
_atom_site_U_iso_or_equiv
_atom_site_calc_flag
_atom_site_refinement_flags
_atom_site_disorder_assembly
_atom_site_disorder_group
Al1 Al Uiso 0.25000 0.25000 0.25000 1.000 0.0069(2) . . . .
Al2 Al Uiso 0.17675(11) 0.02428(10) 0.00000 0.750 0.0142(3) . . . .
O1 O Uiso 0.2423(2) 0.43174(14) 0.2122(2) 1.000 0.0192(4) . . . .
O2 O Uiso 0.00000 0.00000 0.00000 1.000 0.0311(11) . . . .
O3 O Uiso 0.1433(2) 0.2110(2) 0.00000 1.000 0.0087(3) . . . .
O4 O Uiso 0.3728(2) 0.2429(2) 0.00000 1.000 0.0088(3) . . . .
B B Uiso 0.2397(3) 0.4975(2) 0.00000 1.000 0.0112(4) . . . .
Li2 Li Uiso 0.284(2) 0.010(2) 0.00000 0.130(4) 0.0100 . . . .
Li1 Li Uiso 0.3983(7) -0.0087(7) 0.00000 0.370(4) 0.0100 . . . .

loop_
_atom_type_symbol
_atom_type_description
_atom_type_scat_dispersion_real
_atom_type_scat_dispersion_imag
_atom_type_scat_source
Al Al 0.0645 0.0514 ' International Tables Vol C Tables 4.2.6.8 and 6.1.1.4'
B B 0.0013 0.0007 ' International Tables Vol C Tables 4.2.6.8 and 6.1.1.4'
Li Li -0.0003 0.0001 ' International Tables Vol C Tables 4.2.6.8 and 6.1.1.4'
O O 0.0106 0.0060 ' International Tables Vol C Tables 4.2.6.8 and 6.1.1.4'

loop_
_geom_angle_atom_site_label_1
_geom_angle_atom_site_label_2
_geom_angle_atom_site_label_3
_geom_angle
_geom_angle_site_symmetry_1
_geom_angle_site_symmetry_2
_geom_angle_site_symmetry_3
_geom_angle_publ_flag
O1 Al1 O3 96.41(8) . . . yes
O1 Al1 O4 89.22(8) . . . yes
O1 Al1 O3 83.59(8) . . 11_555 yes
O1 Al1 O4 90.78(8) . . 11_555 yes
O1 Al1 O1 180.00 . . 13_555 yes
O3 Al1 O4 81.03(7) . . . yes
O3 Al1 O3 180.00 . . 11_555 yes
O3 Al1 O4 98.97(7) . . 11_555 yes
O1 Al1 O3 83.59(8) 13_555 . . yes
O3 Al1 O4 98.97(7) 11_555 . . yes
O4 Al1 O4 180.00 . . 11_555 yes
O1 Al1 O4 90.78(8) 13_555 . . yes
O3 Al1 O4 81.03(7) 11_555 . 11_555 yes
O1 Al1 O3 96.41(8) 13_555 . 11_555 yes
O1 Al1 O4 89.22(8) 13_555 . 11_555 yes
O2 Al2 O3 87.67(8) . . . yes
Al2 Al2 O2 45.00(3) 2_555 . . yes
Al2 Al2 O2 45.00(3) 4_555 . . yes
O2 Al2 O3 93.73(8) . . 4_555 yes
Al2 Al2 O2 45.00(3) 6_555 . . yes
Al2 Al2 O2 45.00(3) 8_555 . . yes
O1 Al2 O2 118.78(7) 11_554 . . yes
O1 Al2 O2 118.78(7) 13_555 . . yes
Al2 Al2 O3 42.67(7) 2_555 . . yes
Al2 Al2 O3 132.67(8) 4_555 . . yes
O3 Al2 O3 178.61(11) . . 4_555 yes
Al2 Al2 O3 132.67(8) 6_555 . . yes
Al2 Al2 O3 42.67(7) 8_555 . . yes
O1 Al2 O3 80.67(6) 11_554 . . yes
O1 Al2 O3 80.67(6) 13_555 . . yes
Al2 Al2 Al2 90.00(5) 2_555 . 4_555 yes
Al2 Al2 O3 138.73(9) 2_555 . 4_555 yes
Al2 Al2 Al2 90.00(5) 2_555 . 6_555 yes
Al2 Al2 O1 102.23(7) 2_555 . 11_554 yes
Al2 Al2 O1 102.23(7) 2_555 . 13_555 yes
Al2 Al2 O3 48.73(8) 4_555 . 4_555 yes
Al2 Al2 Al2 90.00(5) 4_555 . 8_555 yes
Al2 Al2 O1 117.97(6) 4_555 . 11_554 yes
Al2 Al2 O1 117.97(6) 4_555 . 13_555 yes
Al2 Al2 O3 48.73(8) 6_555 . 4_555 yes
Al2 Al2 O3 138.73(9) 8_555 . 4_555 yes
O1 Al2 O3 98.64(7) 11_554 . 4_555 yes
O1 Al2 O3 98.64(7) 13_555 . 4_555 yes
Al2 Al2 Al2 90.00(5) 6_555 . 8_555 yes
Al2 Al2 O1 117.97(6) 6_555 . 11_554 yes
Al2 Al2 O1 117.97(6) 6_555 . 13_555 yes
Al2 Al2 O1 102.23(7) 8_555 . 11_554 yes
Al2 Al2 O1 102.23(7) 8_555 . 13_555 yes
O1 Al2 O1 118.06(10) 11_554 . 13_555 yes
Al1 O1 B 126.50(11) . . . yes
Al1 O1 Al2 97.50(7) . . 11_555 yes
Al1 O1 Li2 104.7(6) . . 11_555 yes
Al1 O1 Al2 97.50(7) . . 13_555 yes
Al1 O1 Li2 104.7(6) . . 13_555 yes
Al2 O1 B 128.82(15) 11_555 . . yes
B O1 Li2 128.2(6) . . 11_555 yes
Al2 O1 B 128.82(15) 13_555 . . yes
B O1 Li2 128.2(6) . . 13_555 yes
Al2 O2 Al2 90.00(5) . . 2_555 yes
Al2 O2 Al2 180.00 . . 3_555 yes
Al2 O2 Al2 90.00(5) . . 4_555 yes
Al2 O2 Al2 180.00 . . 5_555 yes
Al2 O2 Al2 90.00(5) . . 6_555 yes
Al2 O2 Al2 90.00(5) . . 8_555 yes
Al2 O2 Al2 90.00(5) 2_555 . 3_555 yes
Al2 O2 Al2 180.00 2_555 . 4_555 yes
Al2 O2 Al2 90.00(5) 2_555 . 5_555 yes
Al2 O2 Al2 180.00 2_555 . 6_555 yes
Al2 O2 Al2 90.00(5) 2_555 . 7_555 yes
Al2 O2 Al2 90.00(5) 3_555 . 4_555 yes
Al2 O2 Al2 90.00(5) 3_555 . 6_555 yes
Al2 O2 Al2 180.00 3_555 . 7_555 yes
Al2 O2 Al2 90.00(5) 3_555 . 8_555 yes
Al2 O2 Al2 90.00(5) 4_555 . 5_555 yes
Al2 O2 Al2 90.00(5) 4_555 . 7_555 yes
Al2 O2 Al2 180.00 4_555 . 8_555 yes
Al2 O2 Al2 90.00(5) 5_555 . 6_555 yes
Al2 O2 Al2 180.00 5_555 . 7_555 yes
Al2 O2 Al2 90.00(5) 5_555 . 8_555 yes
Al2 O2 Al2 90.00(5) 6_555 . 7_555 yes
Al2 O2 Al2 180.00 6_555 . 8_555 yes
Al2 O2 Al2 90.00(5) 7_555 . 8_555 yes
Al1 O3 Al2 96.42(8) . . . yes
Al1 O3 Al2 129.89(5) . . 2_555 yes
Al1 O3 Al1 99.14(10) . . 7_555 yes
Al1 O3 Al2 96.42(8) . . 7_555 yes
Al1 O3 Al2 129.89(5) . . 8_555 yes
Al2 O3 Al2 88.61(10) . . 2_555 yes
Al1 O3 Al2 96.42(8) 7_555 . . yes
Al2 O3 Al2 88.61(10) . . 8_555 yes
Al1 O3 Al2 129.89(5) 7_555 . 2_555 yes
Al2 O3 Al2 88.61(10) 2_555 . 7_555 yes
Al1 O3 Al2 96.42(8) 7_555 . 7_555 yes
Al1 O3 Al2 129.89(5) 7_555 . 8_555 yes
Al2 O3 Al2 88.61(10) 7_555 . 8_555 yes
Al1 O4 B 132.66(5) . . 2_655 yes
Al1 O4 Al1 94.62(9) . . 7_555 yes
Al1 O4 B 132.66(5) 7_555 . 2_655 yes
O1 B O4 120.11(10) . . 4_565 yes
O1 B O1 119.65(17) . . 7_555 yes
O1 B O4 120.11(10) 7_555 . 4_565 yes
O1 Li2 O1 134.8(13) 11_554 . 13_555 yes

loop_
_geom_bond_atom_site_label_1
_geom_bond_atom_site_label_2
_geom_bond_distance
_geom_bond_site_symmetry_1
_geom_bond_site_symmetry_2
_geom_bond_publ_flag
Al1 O1 1.9300(15) . . yes
Al1 O3 1.8473(14) . . yes
Al1 O4 1.9131(14) . . yes
Al1 O3 1.8473(14) . 11_555 yes
Al1 O4 1.9131(14) . 11_555 yes
Al1 O1 1.9300(15) . 13_555 yes
Al2 O2 1.8814(12) . . yes
Al2 O3 2.000(2) . . yes
Al2 Al2 2.6607(16) . 2_555 yes
Al2 Al2 2.6607(16) . 4_555 yes
Al2 O3 1.804(2) . 4_555 yes
Al2 Al2 2.6607(16) . 6_555 yes
Al2 Al2 2.6607(16) . 8_555 yes
Al2 O1 1.8879(15) . 11_554 yes
Al2 O1 1.8879(15) . 13_555 yes
O1 B 1.3807(16) . . yes
O1 Li2 1.754(8) . 11_555 yes
O1 Li2 1.754(8) . 13_555 yes
O4 B 1.368(3) . 2_655 yes

loop_
_geom_torsion_atom_site_label_1
_geom_torsion_atom_site_label_2
_geom_torsion_atom_site_label_3
_geom_torsion_atom_site_label_4
_geom_torsion
_geom_torsion_site_symmetry_1
_geom_torsion_site_symmetry_2
_geom_torsion_site_symmetry_3
_geom_torsion_site_symmetry_4
_geom_torsion_publ_flag
O3 Al1 O1 B -38.6(2) . . . . no
O4 Al1 O1 B 42.3(2) . . . . no
O1 Al1 O3 Al2 169.96(8) . . . . no
O4 Al1 O3 Al2 81.77(9) . . . . no
O2 Al2 O3 Al1 130.00(6) . . . . no
Al1 O1 B O1 0.2(4) . . . 7_555 no
